data_1573760
loop_
_publ_author_name
'Wootton, Jack'
'Roper, Natalie J.'
'Morris, Catrin E.'
'Maguire, Victoria E.'
'Duff, Lee'
'Waddell, Paul G.'
'Whitwood, Adrian Charles'
'Gammons, Richard'
'Miah, Afjal H.'
'Lynam, Jason Martin'
'Armstrong, Roly J.'
'Unsworth, William Paul'

_publ_section_title
;
 Stereoselective Synthesis of Atropisomeric Amides Enabled by
 Intramolecular Acyl Transfer
;
_journal_name_full 'Chemical Science'
_journal_paper_doi 10.1039/D4SC05760K
_journal_year 2025
_chemical_formula_moiety 'C24 H25 I N2 O'
_chemical_formula_sum 'C24 H25 I N2 O'
_chemical_formula_weight 484.36
_space_group_crystal_system triclinic
_space_group_IT_number 2
_space_group_name_Hall '-P 1'
_space_group_name_H-M_alt 'P -1'
_atom_sites_solution_hydrogens geom
_atom_sites_solution_primary dual
_audit_creation_date 2024-01-25
_audit_creation_method
;
Olex2 1.5-ac5-023
(compiled 2022.04.12 svn.rca3783a0 for Rigaku Oxford Diffraction, GUI svn.r6498)
;
_audit_update_record
;
2024-06-13 deposited with the CCDC.	2025-01-23 downloaded from the CCDC.
;
_cell_angle_alpha 70.882(4)
_cell_angle_beta 79.329(3)
_cell_angle_gamma 82.137(3)
_cell_formula_units_Z 2
_cell_length_a 8.6576(3)
_cell_length_b 11.4823(4)
_cell_length_c 11.8769(5)
_cell_measurement_reflns_used 7033
_cell_measurement_temperature 150.0(2)
_cell_measurement_theta_max 72.1360
_cell_measurement_theta_min 4.0210
_cell_volume 1092.57(8)
_computing_cell_refinement 'CrysAlisPro 1.171.42.90a (Rigaku OD, 2023)'
_computing_data_collection 'CrysAlisPro 1.171.42.90a (Rigaku OD, 2023)'
_computing_data_reduction 'CrysAlisPro 1.171.42.90a (Rigaku OD, 2023)'
_computing_molecular_graphics 'Olex2 1.5-ac5-023 (Dolomanov et al., 2009)'
_computing_publication_material 'Olex2 1.5-ac5-023 (Dolomanov et al., 2009)'
_computing_structure_refinement 'SHELXL 2019/1 (Sheldrick, 2015)'
_computing_structure_solution 'SHELXT 2018/2 (Sheldrick, 2018)'
_diffrn_ambient_environment N~2~
_diffrn_ambient_temperature 150.0(2)
_diffrn_detector 'Hybrid Pixel Array Detector'
_diffrn_detector_area_resol_mean 10.0000
_diffrn_detector_type 'HyPix-Arc 100'
_diffrn_measured_fraction_theta_full 0.994
_diffrn_measured_fraction_theta_max 0.911
_diffrn_measurement_details
;
List of Runs (angles in degrees, time in seconds):

  # Type    Start    End  Width  t~exp~   \w     \q     \k     \f   Frames
#--------------------------------------------------------------------------
  1  \w   -109.00 -83.00   0.50    1.01    --  -92.45 125.00 -60.00   52
  2  \w   -111.00 -35.00   0.50    1.01    --  -92.45 125.00-120.00  152
  3  \w    -49.00 -19.00   0.50    1.01    --  -92.45 125.00 -60.00   60
  4  \w   -112.00 -62.00   0.50    1.01    --  -92.45 125.00 120.00  100
  5  \w    -99.00 -46.00   0.50    1.01    --  -92.45  77.00 120.00  106
  6  \w    -51.00 -14.00   0.50    1.01    --  -92.45  45.00 150.00   74
  7  \w    -45.00 -12.00   0.50    1.01    --  -92.45  45.00  60.00   66
  8  \w     -8.00  18.00   0.50    1.01    --  -46.98  12.00  96.00   52
  9  \w    -70.00 -17.00   0.50    1.01    --  -92.45  61.00-120.00  106
 10  \w    -44.00 -12.00   0.50    1.01    --  -92.45  45.00-180.00   64
 11  \w    -40.00 -11.00   0.50    1.01    --  -92.45  45.00-150.00   58
 12  \w      4.00  32.00   0.50    1.01    --  -46.98  19.00-120.00   56
 13  \w   -112.00 -19.00   0.50    1.01    --  -46.98 -12.00 -75.00  186
 14  \w   -172.00 -23.00   0.50    1.01    --  -92.45 -12.00 -75.00  298
 15  \w    -20.00  77.00   0.50    1.01    --   45.85 -77.00-180.00  194
 16  \w     61.00  93.00   0.50    1.01    --   97.10 -77.00 -60.00   64
 17  \w     31.00  56.00   0.50    1.01    --   97.10 -77.00 -60.00   50
 18  \w     41.00  70.00   0.50    1.01    --  108.07 -61.00 -60.00   58
 19  \w     74.00 102.00   0.50    1.01    --  108.07 -77.00-180.00   56
 20  \w     32.00  62.00   0.50    1.01    --  108.07 -61.00-150.00   60
 21  \w     17.00  43.00   0.50    1.01    --   97.10 -45.00-180.00   52
 22  \w     21.00  47.00   0.50    1.01    --   97.10 -45.00-150.00   52
 23  \w     17.00  50.00   0.50    1.01    --   97.10 -45.00-120.00   66
 24  \w     36.00  62.00   0.50    1.01    --  108.07 -61.00  60.00   52
 25  \w     18.00  47.00   0.50    1.01    --   97.10 -45.00 150.00   58
 26  \w     64.00 111.00   0.50    1.01    --   97.10  12.00  96.00   94
 27  \w     72.00 163.00   0.50    1.01    --  108.07  12.00  96.00  182
 28  \w     35.00  60.00   0.50    1.01    --   97.10  12.00  96.00   50
 29  \w     39.00 118.00   0.50    1.01    --   45.85  12.00  96.00  158
 30  \w    153.00 178.00   0.50    1.01    --  108.07  45.00 -90.00   50
 31  \w     35.00  82.00   0.50    1.01    --  108.07 -95.00  30.00   94
 32  \w     39.00  64.00   0.50    1.01    --  108.07-125.00 120.00   50
 33  \w     46.00  77.00   0.50    1.01    --   97.10 -95.00 150.00   62
 34  \w     87.00 112.00   0.50    1.01    --  108.07-125.00 120.00   50
;
_diffrn_measurement_device 'four-circle diffractometer'
_diffrn_measurement_device_type 'XtaLAB Synergy, Single source at home/near, HyPix-Arc 100'
_diffrn_measurement_method '\w scans'
_diffrn_orient_matrix_type 'CrysAlisPro convention (1999,Acta A55,543-557)'
_diffrn_orient_matrix_UB_11 0.1460133000
_diffrn_orient_matrix_UB_12 -0.0875245000
_diffrn_orient_matrix_UB_13 -0.0213975000
_diffrn_orient_matrix_UB_21 0.1081135000
_diffrn_orient_matrix_UB_22 0.0978995000
_diffrn_orient_matrix_UB_23 -0.0044346000
_diffrn_orient_matrix_UB_31 -0.0013087000
_diffrn_orient_matrix_UB_32 -0.0552792000
_diffrn_orient_matrix_UB_33 0.1371224000
_diffrn_radiation_monochromator graphite
_diffrn_radiation_probe x-ray
_diffrn_radiation_type CuK\a
_diffrn_radiation_wavelength 1.54184
_diffrn_reflns_av_R_equivalents 0.0302
_diffrn_reflns_av_unetI/netI 0.0349
_diffrn_reflns_Laue_measured_fraction_full 0.994
_diffrn_reflns_Laue_measured_fraction_max 0.911
_diffrn_reflns_limit_h_max 10
_diffrn_reflns_limit_h_min -10
_diffrn_reflns_limit_k_max 14
_diffrn_reflns_limit_k_min -13
_diffrn_reflns_limit_l_max 14
_diffrn_reflns_limit_l_min -9
_diffrn_reflns_number 10702
_diffrn_reflns_point_group_measured_fraction_full 0.994
_diffrn_reflns_point_group_measured_fraction_max 0.911
_diffrn_reflns_theta_full 67.684
_diffrn_reflns_theta_max 77.236
_diffrn_reflns_theta_min 3.984
_diffrn_source 'fine-focus sealed X-ray tube'
_diffrn_source_type 'Enhance (Cu) X-ray Source'
_exptl_absorpt_coefficient_mu 11.628
_exptl_absorpt_correction_T_max 0.858
_exptl_absorpt_correction_T_min 0.516
_exptl_absorpt_correction_type analytical
_exptl_absorpt_process_details
;
CrysAlisPro 1.171.42.90a (Rigaku Oxford Diffraction, 2023)
Analytical numeric absorption correction using a multifaceted crystal
model based on expressions derived by R.C. Clark & J.S. Reid.
(Clark, R. C. & Reid, J. S. (1995). Acta Cryst. A51, 887-897)
Empirical absorption correction using spherical harmonics,
implemented in SCALE3 ABSPACK scaling algorithm.
;
_exptl_crystal_colour colourless
_exptl_crystal_colour_primary colourless
_exptl_crystal_density_diffrn 1.472
_exptl_crystal_description plate
_exptl_crystal_F_000 488
_exptl_crystal_size_max 0.1
_exptl_crystal_size_mid 0.06
_exptl_crystal_size_min 0.01
_refine_diff_density_max 0.719
_refine_diff_density_min -0.968
_refine_diff_density_rms 0.085
_refine_ls_extinction_coef 0.00068(18)
_refine_ls_extinction_expression Fc^*^=kFc[1+0.001xFc^2^\l^3^/sin(2\q)]^-1/4^
_refine_ls_extinction_method 'SHELXL-2019/1 (Sheldrick 2019)'
_refine_ls_goodness_of_fit_ref 1.086
_refine_ls_hydrogen_treatment constr
_refine_ls_matrix_type full
_refine_ls_number_parameters 270
_refine_ls_number_reflns 4218
_refine_ls_number_restraints 234
_refine_ls_restrained_S_all 1.081
_refine_ls_R_factor_all 0.0373
_refine_ls_R_factor_gt 0.0325
_refine_ls_shift/su_max 0.001
_refine_ls_shift/su_mean 0.000
_refine_ls_structure_factor_coef Fsqd
_refine_ls_weighting_details 'w=1/[\s^2^(Fo^2^)+(0.0421P)^2^+0.9435P] where P=(Fo^2^+2Fc^2^)/3'
_refine_ls_weighting_scheme calc
_refine_ls_wR_factor_gt 0.0817
_refine_ls_wR_factor_ref 0.0853
_reflns_Friedel_coverage 0.000
_reflns_number_gt 3809
_reflns_number_total 4218
_reflns_threshold_expression 'I > 2\s(I)'
_cod_data_source_file d4sc05760k2.cif
_cod_data_source_block rja240002_fa
_cod_database_code 1573760
_chemical_oxdiff_formula 'C24 H25 I1 N2 O1'
_shelx_space_group_comment
;
The symmetry employed for this shelxl refinement is uniquely defined
by the following loop, which should always be used as a source of
symmetry information in preference to the above space-group names.
They are only intended as comments.
;
_shelx_estimated_absorpt_t_max 0.893
_shelx_estimated_absorpt_t_min 0.389
_diffrn_oxdiff_digest_frames
;
0197dd7e5a3021e6522763bfd0bf5e6c48029825b5c
;
_olex2_refinement_description
;
1. Fixed Uiso
 At 1.2 times of:
  All C(H) groups, All C(H,H) groups
 At 1.5 times of:
  All C(H,H,H) groups
2. Restrained distances
 I1A-C18 \\sim I1B-C22
 with sigma of 0.02
 C24B-C18 \\sim C24A-C22
 with sigma of 0.02
 C24B-C19 \\sim C24B-C17
 with sigma of 0.02
3. Uiso/Uaniso restraints and constraints
I1B \\sim C24A: within 2A with sigma of 0.04 and sigma for terminal atoms of
0.08 within 2A
Uanis(I1A) = Uanis(C24B)
4. Rigid body (RIGU) restrains
 All non-hydrogen atoms
 with sigma for 1-2 distances of 0.004 and sigma for 1-3 distances of 0.004
5. Others
 Fixed Sof: I1A(0.9015) C24A(0.9015) H24A(0.9015) H24B(0.9015) H24C(0.9015)
 I1B(0.0985) C24B(0.0985) H24F(0.0985) H24D(0.0985) H24E(0.0985)
6.a Ternary CH refined with riding coordinates:
 C4(H4)
6.b Secondary CH2 refined with riding coordinates:
 C2(H2A,H2B), C5(H5A,H5B)
6.c Aromatic/amide H refined with riding coordinates:
 C7(H7), C8(H8), C9(H9), C10(H10), C12(H12), C13(H13), C14(H14), C15(H15),
 C16(H16), C19(H19), C21(H21)
6.d Idealised Me refined as rotating group:
 C3(H3A,H3B,H3C), C23(H23A,H23B,H23C), C24A(H24A,H24B,H24C), C24B(H24F,H24D,
 H24E)
;
_shelx_shelxl_version_number 2019/1
_olex2_submission_special_instructions 'No special instructions were received'
_oxdiff_exptl_absorpt_empirical_details
;
Empirical correction (ABSPACK) includes:
- Absorption correction using spherical harmonics
- Frame scaling
;
_oxdiff_exptl_absorpt_empirical_full_max 1.549
_oxdiff_exptl_absorpt_empirical_full_min 0.804

loop_
_space_group_symop_operation_xyz
'x, y, z'
'-x, -y, -z'

loop_
_atom_site_label
_atom_site_type_symbol
_atom_site_fract_x
_atom_site_fract_y
_atom_site_fract_z
_atom_site_U_iso_or_equiv
_atom_site_adp_type
_atom_site_occupancy
_atom_site_site_symmetry_order
_atom_site_calc_flag
_atom_site_refinement_flags_posn
_atom_site_refinement_flags_adp
_atom_site_refinement_flags_occupancy
_atom_site_disorder_assembly
_atom_site_disorder_group
O1 O 0.6179(3) 0.3136(2) 0.4970(2) 0.0360(5) Uani 1 1 d . . . . .
N1 N 0.7442(3) 0.2333(2) 0.6600(2) 0.0260(5) Uani 1 1 d . . . . .
N2 N 0.9406(3) 0.5521(3) 0.6632(3) 0.0352(6) Uani 1 1 d . . . . .
C1 C 0.6977(4) 0.2287(3) 0.5577(3) 0.0301(7) Uani 1 1 d . . . . .
C2 C 0.7564(4) 0.1138(3) 0.5210(3) 0.0344(7) Uani 1 1 d . . . . .
H2A H 0.872464 0.111619 0.498244 0.041 Uiso 1 1 calc R U . . .
H2B H 0.731735 0.039586 0.590814 0.041 Uiso 1 1 calc R U . . .
C3 C 0.6830(5) 0.1094(4) 0.4164(4) 0.0506(10) Uani 1 1 d . . . . .
H3A H 0.710607 0.180892 0.346020 0.076 Uiso 1 1 calc R U . . .
H3B H 0.568054 0.111298 0.438500 0.076 Uiso 1 1 calc R U . . .
H3C H 0.722741 0.033041 0.396939 0.076 Uiso 1 1 calc R U . . .
C4 C 0.7211(4) 0.3473(3) 0.6973(3) 0.0269(6) Uani 1 1 d . . . . .
H4 H 0.803903 0.337765 0.748993 0.032 Uiso 1 1 calc R U . . .
C5 C 0.7529(4) 0.4657(3) 0.5915(3) 0.0300(7) Uani 1 1 d . . . . .
H5A H 0.841234 0.448054 0.531770 0.036 Uiso 1 1 calc R U . . .
H5B H 0.658157 0.495546 0.551179 0.036 Uiso 1 1 calc R U . . .
C6 C 0.7938(4) 0.5641(3) 0.6376(3) 0.0281(6) Uani 1 1 d . . . . .
C7 C 0.6843(4) 0.6598(3) 0.6528(3) 0.0332(7) Uani 1 1 d . . . . .
H7 H 0.580041 0.664392 0.636161 0.040 Uiso 1 1 calc R U . . .
C8 C 0.7298(5) 0.7489(3) 0.6928(3) 0.0407(8) Uani 1 1 d . . . . .
H8 H 0.657263 0.815529 0.704069 0.049 Uiso 1 1 calc R U . . .
C9 C 0.8819(5) 0.7391(3) 0.7157(3) 0.0420(8) Uani 1 1 d . . . . .
H9 H 0.916857 0.799605 0.741782 0.050 Uiso 1 1 calc R U . . .
C10 C 0.9825(4) 0.6399(3) 0.7001(3) 0.0398(8) Uani 1 1 d . . . . .
H10 H 1.087153 0.633417 0.716562 0.048 Uiso 1 1 calc R U . . .
C11 C 0.5651(4) 0.3611(3) 0.7762(3) 0.0278(6) Uani 1 1 d . . . . .
C12 C 0.4227(4) 0.3806(3) 0.7317(3) 0.0358(7) Uani 1 1 d . . . . .
H12 H 0.422008 0.382338 0.651240 0.043 Uiso 1 1 calc R U . . .
C13 C 0.2820(4) 0.3974(3) 0.8042(4) 0.0425(8) Uani 1 1 d . . . . .
H13 H 0.185027 0.409402 0.773793 0.051 Uiso 1 1 calc R U . . .
C14 C 0.2823(4) 0.3967(4) 0.9203(4) 0.0455(9) Uani 1 1 d . . . . .
H14 H 0.185707 0.409881 0.969275 0.055 Uiso 1 1 calc R U . . .
C15 C 0.4218(5) 0.3770(4) 0.9655(4) 0.0461(9) Uani 1 1 d . . . . .
H15 H 0.421707 0.375080 1.046096 0.055 Uiso 1 1 calc R U . . .
C16 C 0.5631(4) 0.3599(3) 0.8932(3) 0.0350(7) Uani 1 1 d . . . . .
H16 H 0.659552 0.347150 0.924504 0.042 Uiso 1 1 calc R U . . .
C17 C 0.8210(3) 0.1280(3) 0.7383(3) 0.0258(6) Uani 1 1 d D . . . .
C18 C 0.7364(3) 0.0330(3) 0.8227(3) 0.0272(6) Uani 1 1 d D . . . .
C19 C 0.8102(4) -0.0662(3) 0.9008(3) 0.0296(6) Uani 1 1 d D . . . .
H19 H 0.749868 -0.129233 0.957322 0.036 Uiso 1 1 calc R U . . .
C20 C 0.9726(4) -0.0746(3) 0.8974(3) 0.0334(7) Uani 1 1 d . . . . .
C21 C 1.0566(4) 0.0188(3) 0.8130(3) 0.0325(7) Uani 1 1 d . . . . .
H21 H 1.167768 0.013338 0.809283 0.039 Uiso 1 1 calc R U . . .
C22 C 0.9850(4) 0.1195(3) 0.7340(3) 0.0305(7) Uani 1 1 d D . . . .
C23 C 1.0570(5) -0.1835(3) 0.9787(4) 0.0421(8) Uani 1 1 d . . . . .
H23A H 0.981820 -0.225301 1.048121 0.063 Uiso 1 1 calc R U . . .
H23B H 1.140077 -0.155144 1.006865 0.063 Uiso 1 1 calc R U . . .
H23C H 1.104092 -0.241330 0.934320 0.063 Uiso 1 1 calc R U . . .
I1A I 0.49570(3) 0.03357(2) 0.82431(2) 0.03447(11) Uani 0.9015 1 d D . P A 1
C24A C 1.0836(10) 0.2189(11) 0.6416(9) 0.0279(17) Uani 0.9015 1 d D U P B 1
H24A H 1.195688 0.194902 0.647041 0.042 Uiso 0.9015 1 calc R U P B 1
H24B H 1.054197 0.297855 0.658084 0.042 Uiso 0.9015 1 calc R U P B 1
H24C H 1.064095 0.227573 0.560433 0.042 Uiso 0.9015 1 calc R U P B 1
I1B I 1.1230(6) 0.2217(6) 0.6198(6) 0.0358(10) Uani 0.0985 1 d D U P B 2
C24B C 0.559(2) 0.043(2) 0.823(3) 0.03447(11) Uani 0.0985 1 d D . P A 2
H24F H 0.538640 0.043817 0.743922 0.052 Uiso 0.0985 1 calc R U P A 2
H24D H 0.510970 0.119076 0.838981 0.052 Uiso 0.0985 1 calc R U P A 2
H24E H 0.513347 -0.028575 0.885402 0.052 Uiso 0.0985 1 calc R U P A 2

loop_
_atom_site_aniso_label
_atom_site_aniso_U_11
_atom_site_aniso_U_22
_atom_site_aniso_U_33
_atom_site_aniso_U_23
_atom_site_aniso_U_13
_atom_site_aniso_U_12
O1 0.0475(13) 0.0289(12) 0.0366(13) -0.0119(10) -0.0191(11) 0.0022(10)
N1 0.0298(12) 0.0215(12) 0.0305(13) -0.0115(10) -0.0097(10) 0.0011(10)
N2 0.0348(14) 0.0300(14) 0.0455(17) -0.0159(13) -0.0099(12) -0.0024(11)
C1 0.0330(16) 0.0297(16) 0.0330(16) -0.0144(13) -0.0094(13) -0.0033(12)
C2 0.0420(18) 0.0320(17) 0.0341(18) -0.0175(14) -0.0050(14) -0.0021(14)
C3 0.068(3) 0.047(2) 0.051(2) -0.0326(19) -0.022(2) 0.0063(19)
C4 0.0303(15) 0.0243(14) 0.0294(16) -0.0115(12) -0.0072(12) -0.0018(11)
C5 0.0355(16) 0.0267(15) 0.0307(16) -0.0116(13) -0.0065(13) -0.0032(12)
C6 0.0334(15) 0.0233(14) 0.0290(16) -0.0091(12) -0.0039(12) -0.0049(12)
C7 0.0328(16) 0.0302(16) 0.0377(18) -0.0120(14) -0.0063(14) -0.0011(13)
C8 0.0475(19) 0.0330(18) 0.045(2) -0.0201(16) -0.0021(16) -0.0011(15)
C9 0.054(2) 0.0372(19) 0.044(2) -0.0217(16) -0.0114(17) -0.0067(15)
C10 0.0431(19) 0.0362(18) 0.049(2) -0.0177(16) -0.0165(16) -0.0069(14)
C11 0.0317(15) 0.0211(14) 0.0327(16) -0.0110(12) -0.0063(12) 0.0000(11)
C12 0.0338(16) 0.0348(18) 0.0429(19) -0.0164(15) -0.0108(14) 0.0014(13)
C13 0.0323(17) 0.0376(19) 0.059(2) -0.0186(17) -0.0069(15) 0.0005(14)
C14 0.0382(18) 0.039(2) 0.060(2) -0.0244(18) 0.0082(16) -0.0050(15)
C15 0.053(2) 0.046(2) 0.040(2) -0.0178(17) 0.0042(16) -0.0078(17)
C16 0.0400(17) 0.0335(17) 0.0329(17) -0.0119(14) -0.0054(14) -0.0041(14)
C17 0.0286(14) 0.0255(14) 0.0277(15) -0.0137(12) -0.0070(12) 0.0006(11)
C18 0.0251(13) 0.0274(15) 0.0332(16) -0.0149(13) -0.0062(12) 0.0004(11)
C19 0.0335(15) 0.0253(15) 0.0326(16) -0.0125(13) -0.0067(13) 0.0001(12)
C20 0.0400(17) 0.0303(16) 0.0365(18) -0.0182(14) -0.0126(14) 0.0040(13)
C21 0.0256(14) 0.0394(17) 0.0388(18) -0.0204(14) -0.0088(13) 0.0019(12)
C22 0.0296(15) 0.0341(16) 0.0332(17) -0.0173(13) -0.0074(12) 0.0000(12)
C23 0.049(2) 0.0349(18) 0.046(2) -0.0155(16) -0.0217(17) 0.0106(15)
I1A 0.02490(13) 0.03453(15) 0.04494(17) -0.01247(10) -0.00595(10) -0.00435(9)
C24A 0.022(4) 0.029(3) 0.032(4) -0.010(2) 0.002(3) -0.008(3)
I1B 0.027(2) 0.0316(15) 0.043(3) -0.0044(15) 0.0003(16) -0.0060(16)
C24B 0.02490(13) 0.03453(15) 0.04494(17) -0.01247(10) -0.00595(10) -0.00435(9)

loop_
_atom_type_symbol
_atom_type_description
_atom_type_scat_dispersion_real
_atom_type_scat_dispersion_imag
_atom_type_scat_source
C C 0.0181 0.0091 'International Tables Vol C Tables 4.2.6.8 and 6.1.1.4'
H H 0.0000 0.0000 'International Tables Vol C Tables 4.2.6.8 and 6.1.1.4'
I I -0.3257 6.8362 'International Tables Vol C Tables 4.2.6.8 and 6.1.1.4'
N N 0.0311 0.0180 'International Tables Vol C Tables 4.2.6.8 and 6.1.1.4'
O O 0.0492 0.0322 'International Tables Vol C Tables 4.2.6.8 and 6.1.1.4'

loop_
_exptl_crystal_face_index_h
_exptl_crystal_face_index_k
_exptl_crystal_face_index_l
_exptl_crystal_face_perp_dist
1 0 7 0.0272
5 1 5 0.0277
0 1 -7 0.0275
-4 -2 4 0.0267
1 -7 -2 0.0010
-1 7 2 0.0126
-5 -2 -4 0.0514

loop_
_geom_angle_atom_site_label_1
_geom_angle_atom_site_label_2
_geom_angle_atom_site_label_3
_geom_angle
_geom_angle_site_symmetry_1
_geom_angle_site_symmetry_3
_geom_angle_publ_flag
C1 N1 C4 123.1(3) . . ?
C1 N1 C17 121.7(2) . . ?
C17 N1 C4 115.3(2) . . ?
C10 N2 C6 117.5(3) . . ?
O1 C1 N1 122.2(3) . . ?
O1 C1 C2 121.7(3) . . ?
N1 C1 C2 116.1(3) . . ?
C1 C2 H2A 109.1 . . ?
C1 C2 H2B 109.1 . . ?
H2A C2 H2B 107.9 . . ?
C3 C2 C1 112.4(3) . . ?
C3 C2 H2A 109.1 . . ?
C3 C2 H2B 109.1 . . ?
C2 C3 H3A 109.5 . . ?
C2 C3 H3B 109.5 . . ?
C2 C3 H3C 109.5 . . ?
H3A C3 H3B 109.5 . . ?
H3A C3 H3C 109.5 . . ?
H3B C3 H3C 109.5 . . ?
N1 C4 H4 105.5 . . ?
N1 C4 C5 113.3(3) . . ?
N1 C4 C11 114.2(2) . . ?
C5 C4 H4 105.5 . . ?
C11 C4 H4 105.5 . . ?
C11 C4 C5 111.8(3) . . ?
C4 C5 H5A 109.8 . . ?
C4 C5 H5B 109.8 . . ?
H5A C5 H5B 108.2 . . ?
C6 C5 C4 109.5(3) . . ?
C6 C5 H5A 109.8 . . ?
C6 C5 H5B 109.8 . . ?
N2 C6 C5 116.0(3) . . ?
N2 C6 C7 122.7(3) . . ?
C7 C6 C5 121.4(3) . . ?
C6 C7 H7 120.6 . . ?
C6 C7 C8 118.7(3) . . ?
C8 C7 H7 120.6 . . ?
C7 C8 H8 120.6 . . ?
C9 C8 C7 118.9(3) . . ?
C9 C8 H8 120.6 . . ?
C8 C9 H9 120.7 . . ?
C8 C9 C10 118.7(3) . . ?
C10 C9 H9 120.7 . . ?
N2 C10 C9 123.5(3) . . ?
N2 C10 H10 118.2 . . ?
C9 C10 H10 118.2 . . ?
C12 C11 C4 121.3(3) . . ?
C16 C11 C4 119.8(3) . . ?
C16 C11 C12 118.8(3) . . ?
C11 C12 H12 119.9 . . ?
C13 C12 C11 120.2(3) . . ?
C13 C12 H12 119.9 . . ?
C12 C13 H13 119.9 . . ?
C14 C13 C12 120.2(3) . . ?
C14 C13 H13 119.9 . . ?
C13 C14 H14 119.9 . . ?
C15 C14 C13 120.1(4) . . ?
C15 C14 H14 119.9 . . ?
C14 C15 H15 120.1 . . ?
C14 C15 C16 119.9(4) . . ?
C16 C15 H15 120.1 . . ?
C11 C16 C15 120.8(3) . . ?
C11 C16 H16 119.6 . . ?
C15 C16 H16 119.6 . . ?
C18 C17 N1 121.8(3) . . ?
C18 C17 C22 118.3(3) . . ?
C22 C17 N1 119.9(3) . . ?
C17 C18 I1A 120.0(2) . . ?
C17 C18 C24B 117.1(8) . . ?
C19 C18 C17 121.6(3) . . ?
C19 C18 I1A 118.3(2) . . ?
C19 C18 C24B 121.2(8) . . ?
C18 C19 H19 119.9 . . ?
C18 C19 C20 120.3(3) . . ?
C20 C19 H19 119.9 . . ?
C19 C20 C23 121.5(3) . . ?
C21 C20 C19 118.1(3) . . ?
C21 C20 C23 120.4(3) . . ?
C20 C21 H21 118.7 . . ?
C22 C21 C20 122.7(3) . . ?
C22 C21 H21 118.7 . . ?
C17 C22 C24A 120.5(5) . . ?
C17 C22 I1B 126.1(3) . . ?
C21 C22 C17 119.0(3) . . ?
C21 C22 C24A 120.5(5) . . ?
C21 C22 I1B 114.5(3) . . ?
C20 C23 H23A 109.5 . . ?
C20 C23 H23B 109.5 . . ?
C20 C23 H23C 109.5 . . ?
H23A C23 H23B 109.5 . . ?
H23A C23 H23C 109.5 . . ?
H23B C23 H23C 109.5 . . ?
C22 C24A H24A 109.5 . . ?
C22 C24A H24B 109.5 . . ?
C22 C24A H24C 109.5 . . ?
H24A C24A H24B 109.5 . . ?
H24A C24A H24C 109.5 . . ?
H24B C24A H24C 109.5 . . ?
C18 C24B H24F 109.5 . . ?
C18 C24B H24D 109.5 . . ?
C18 C24B H24E 109.5 . . ?
H24F C24B H24D 109.5 . . ?
H24F C24B H24E 109.5 . . ?
H24D C24B H24E 109.5 . . ?

loop_
_geom_bond_atom_site_label_1
_geom_bond_atom_site_label_2
_geom_bond_distance
_geom_bond_site_symmetry_2
_geom_bond_publ_flag
O1 C1 1.219(4) . ?
N1 C1 1.369(4) . ?
N1 C4 1.492(4) . ?
N1 C17 1.428(4) . ?
N2 C6 1.340(4) . ?
N2 C10 1.337(4) . ?
C1 C2 1.517(4) . ?
C2 H2A 0.9900 . ?
C2 H2B 0.9900 . ?
C2 C3 1.514(5) . ?
C3 H3A 0.9800 . ?
C3 H3B 0.9800 . ?
C3 H3C 0.9800 . ?
C4 H4 1.0000 . ?
C4 C5 1.536(4) . ?
C4 C11 1.515(4) . ?
C5 H5A 0.9900 . ?
C5 H5B 0.9900 . ?
C5 C6 1.513(4) . ?
C6 C7 1.386(5) . ?
C7 H7 0.9500 . ?
C7 C8 1.387(5) . ?
C8 H8 0.9500 . ?
C8 C9 1.376(5) . ?
C9 H9 0.9500 . ?
C9 C10 1.378(5) . ?
C10 H10 0.9500 . ?
C11 C12 1.392(4) . ?
C11 C16 1.382(5) . ?
C12 H12 0.9500 . ?
C12 C13 1.386(5) . ?
C13 H13 0.9500 . ?
C13 C14 1.377(6) . ?
C14 H14 0.9500 . ?
C14 C15 1.373(6) . ?
C15 H15 0.9500 . ?
C15 C16 1.389(5) . ?
C16 H16 0.9500 . ?
C17 C18 1.400(4) . ?
C17 C22 1.403(4) . ?
C18 C19 1.377(4) . ?
C18 I1A 2.080(3) . ?
C18 C24B 1.52(2) . ?
C19 H19 0.9500 . ?
C19 C20 1.390(5) . ?
C20 C21 1.387(5) . ?
C20 C23 1.501(5) . ?
C21 H21 0.9500 . ?
C21 C22 1.382(5) . ?
C22 C24A 1.527(9) . ?
C22 I1B 1.839(6) . ?
C23 H23A 0.9800 . ?
C23 H23B 0.9800 . ?
C23 H23C 0.9800 . ?
C24A H24A 0.9800 . ?
C24A H24B 0.9800 . ?
C24A H24C 0.9800 . ?
C24B H24F 0.9800 . ?
C24B H24D 0.9800 . ?
C24B H24E 0.9800 . ?

loop_
_geom_torsion_atom_site_label_1
_geom_torsion_atom_site_label_2
_geom_torsion_atom_site_label_3
_geom_torsion_atom_site_label_4
_geom_torsion
_geom_torsion_site_symmetry_1
_geom_torsion_site_symmetry_2
_geom_torsion_site_symmetry_3
_geom_torsion_site_symmetry_4
_geom_torsion_publ_flag
O1 C1 C2 C3 -9.5(5) . . . . ?
N1 C1 C2 C3 172.8(3) . . . . ?
N1 C4 C5 C6 -156.6(3) . . . . ?
N1 C4 C11 C12 -66.7(4) . . . . ?
N1 C4 C11 C16 116.1(3) . . . . ?
N1 C17 C18 C19 -177.7(3) . . . . ?
N1 C17 C18 I1A 6.5(4) . . . . ?
N1 C17 C18 C24B 3.5(19) . . . . ?
N1 C17 C22 C21 178.0(3) . . . . ?
N1 C17 C22 C24A -3.2(7) . . . . ?
N1 C17 C22 I1B -9.7(5) . . . . ?
N2 C6 C7 C8 1.9(5) . . . . ?
C1 N1 C4 C5 -40.2(4) . . . . ?
C1 N1 C4 C11 89.4(4) . . . . ?
C1 N1 C17 C18 -80.2(4) . . . . ?
C1 N1 C17 C22 101.6(3) . . . . ?
C4 N1 C1 O1 -8.5(5) . . . . ?
C4 N1 C1 C2 169.1(3) . . . . ?
C4 N1 C17 C18 100.6(3) . . . . ?
C4 N1 C17 C22 -77.7(3) . . . . ?
C4 C5 C6 N2 77.5(4) . . . . ?
C4 C5 C6 C7 -102.1(4) . . . . ?
C4 C11 C12 C13 -177.7(3) . . . . ?
C4 C11 C16 C15 177.6(3) . . . . ?
C5 C4 C11 C12 63.6(4) . . . . ?
C5 C4 C11 C16 -113.5(3) . . . . ?
C5 C6 C7 C8 -178.5(3) . . . . ?
C6 N2 C10 C9 1.6(6) . . . . ?
C6 C7 C8 C9 0.1(5) . . . . ?
C7 C8 C9 C10 -1.1(6) . . . . ?
C8 C9 C10 N2 0.3(6) . . . . ?
C10 N2 C6 C5 177.7(3) . . . . ?
C10 N2 C6 C7 -2.7(5) . . . . ?
C11 C4 C5 C6 72.7(3) . . . . ?
C11 C12 C13 C14 0.9(5) . . . . ?
C12 C11 C16 C15 0.3(5) . . . . ?
C12 C13 C14 C15 -1.2(6) . . . . ?
C13 C14 C15 C16 1.1(6) . . . . ?
C14 C15 C16 C11 -0.7(6) . . . . ?
C16 C11 C12 C13 -0.5(5) . . . . ?
C17 N1 C1 O1 172.3(3) . . . . ?
C17 N1 C1 C2 -10.1(4) . . . . ?
C17 N1 C4 C5 139.1(3) . . . . ?
C17 N1 C4 C11 -91.4(3) . . . . ?
C17 C18 C19 C20 -0.2(5) . . . . ?
C18 C17 C22 C21 -0.3(4) . . . . ?
C18 C17 C22 C24A 178.5(6) . . . . ?
C18 C17 C22 I1B 172.0(4) . . . . ?
C18 C19 C20 C21 -0.5(5) . . . . ?
C18 C19 C20 C23 -178.1(3) . . . . ?
C19 C20 C21 C22 0.8(5) . . . . ?
C20 C21 C22 C17 -0.4(5) . . . . ?
C20 C21 C22 C24A -179.2(6) . . . . ?
C20 C21 C22 I1B -173.5(4) . . . . ?
C22 C17 C18 C19 0.6(5) . . . . ?
C22 C17 C18 I1A -175.2(2) . . . . ?
C22 C17 C18 C24B -178.2(18) . . . . ?
C23 C20 C21 C22 178.4(3) . . . . ?
I1A C18 C19 C20 175.7(2) . . . . ?
C24B C18 C19 C20 178.5(19) . . . . ?

loop_
_exptl_oxdiff_crystal_face_indexfrac_h
_exptl_oxdiff_crystal_face_indexfrac_k
_exptl_oxdiff_crystal_face_indexfrac_l
_exptl_oxdiff_crystal_face_x
_exptl_oxdiff_crystal_face_y
_exptl_oxdiff_crystal_face_z
1.3536 -0.2437 7.1615 0.0657 0.0907 0.9937
4.6125 1.2142 5.3895 0.4519 0.5936 0.6659
0.1582 0.8006 -6.8735 0.1001 0.1260 -0.9870
-3.9654 -1.9263 3.5738 -0.4869 -0.6331 0.6017
1.3947 -6.8982 -1.8025 0.8460 -0.5165 0.1323
-1.3947 6.8982 1.8025 -0.8460 0.5165 -0.1323
-5.0999 -2.2127 -4.4577 -0.4556 -0.7482 -0.4823
